data_4329254
loop_
_publ_author_name
'Benjamin Lyhs'
'Dieter Bl\"aser'
'Christoph W\"olper'
'Stephan Schulz'
'Georg Jansen'

_publ_contact_author
;
         Prof. Dr. Schulz, Stephan
         Fachbereich Chemie der
         Universit\"at Duisburg-Essen
         Campus Essen, Universit\"atsstr. 7
         D-45141 Essen, Germany
;
_publ_contact_author_email stephan.schulz@.uni-due.de
_publ_contact_author_fax '++49 (0)201 183 3830'
_publ_contact_author_phone '++49 (0)201 183 4635'
_publ_section_title
;
 First Structural Characterization of Neutral, Base-Stabilized Group
 15-Pentaazides: Single Crystal X-ray Structures of dmap-As(N3)5 and
 dmap-Sb(N3)5
;
_journal_name_full 'Inorganic Chemistry'
_journal_page_first 5897
_journal_page_last 5902
_journal_paper_doi 10.1021/ic300523k
_journal_volume 51
_journal_year 2012
_chemical_formula_moiety 'C7 H10 N17 Sb'
_chemical_formula_sum 'C7 H10 N17 Sb'
_chemical_formula_weight 454.07
_chemical_name_systematic
; 
 ? 
;
_space_group_IT_number 14
_symmetry_cell_setting monoclinic
_symmetry_space_group_name_Hall '-P 2ybc'
_symmetry_space_group_name_H-M 'P 1 21/c 1'
_atom_sites_solution_hydrogens geom
_atom_sites_solution_primary direct
_atom_sites_solution_secondary difmap
_audit_creation_method SHELXL-97
_cell_angle_alpha 90.00
_cell_angle_beta 90.0210(10)
_cell_angle_gamma 90.00
_cell_formula_units_Z 8
_cell_length_a 19.4550(5)
_cell_length_b 14.0283(3)
_cell_length_c 11.8465(3)
_cell_measurement_reflns_used 62744
_cell_measurement_temperature 100(1)
_cell_measurement_theta_max 30.57
_cell_measurement_theta_min 2.25
_cell_volume 3233.15(14)
_computing_cell_refinement 'BRUKER D8 KAPPA APEX 2 Vers. 3.0-2009'
_computing_data_collection 'BRUKER D8 KAPPA APEX 2 Vers. 3.0-2009'
_computing_data_reduction 'BRUKER D8 KAPPA APEX 2 Vers. 3.0-2009'
_computing_molecular_graphics 'BRUKER AXS SHELXTL (c) 2008 / Vers. 2008/4'
_computing_publication_material 'BRUKER AXS SHELXTL (c) 2008 / Vers. 2008/4'
_computing_structure_refinement 'BRUKER AXS SHELXTL (c) 2008 / Vers. 2008/4'
_computing_structure_solution 'BRUKER D8 KAPPA APEX 2 Vers. 3.0-2009'
_diffrn_ambient_temperature 100(1)
_diffrn_detector_area_resol_mean 512
_diffrn_measured_fraction_theta_full 0.992
_diffrn_measured_fraction_theta_max 0.992
_diffrn_measurement_device_type
; 
 Bruker D8 KAPPA series II with APEX II area detector system
;
_diffrn_measurement_method
;
 Data collection strategy APEX 2/COSMO
;
_diffrn_radiation_monochromator 'Triumph Goebel mirror'
_diffrn_radiation_source 'fine-focus sealed tube'
_diffrn_radiation_type MoK\a
_diffrn_radiation_wavelength 0.71073
_diffrn_reflns_av_R_equivalents 0.0250
_diffrn_reflns_av_sigmaI/netI 0.0128
_diffrn_reflns_limit_h_max 27
_diffrn_reflns_limit_h_min -27
_diffrn_reflns_limit_k_max 20
_diffrn_reflns_limit_k_min -20
_diffrn_reflns_limit_l_max 16
_diffrn_reflns_limit_l_min -16
_diffrn_reflns_number 92119
_diffrn_reflns_theta_full 30.59
_diffrn_reflns_theta_max 30.59
_diffrn_reflns_theta_min 1.45
_exptl_absorpt_coefficient_mu 1.742
_exptl_absorpt_correction_T_max 0.75
_exptl_absorpt_correction_T_min 0.59
_exptl_absorpt_correction_type multi-scan
_exptl_absorpt_process_details
; 
 BRUKER AXS SMART APEX 2 Vers. 3.0-2009
 R.H. Blessing, Acta Cryst. (1995) A51 33-38 
;
_exptl_crystal_colour colourless
_exptl_crystal_density_diffrn 1.866
_exptl_crystal_description block
_exptl_crystal_F_000 1776
_exptl_crystal_size_max 0.17
_exptl_crystal_size_mid 0.11
_exptl_crystal_size_min 0.07
_refine_diff_density_max 0.654
_refine_diff_density_min -0.356
_refine_diff_density_rms 0.061
_refine_ls_extinction_method none
_refine_ls_goodness_of_fit_ref 1.066
_refine_ls_hydrogen_treatment constr
_refine_ls_matrix_type full
_refine_ls_number_parameters 452
_refine_ls_number_reflns 9882
_refine_ls_number_restraints 0
_refine_ls_restrained_S_all 1.066
_refine_ls_R_factor_all 0.0155
_refine_ls_R_factor_gt 0.0141
_refine_ls_shift/su_max 0.005
_refine_ls_shift/su_mean 0.000
_refine_ls_structure_factor_coef Fsqd
_refine_ls_weighting_details 'calc w=1/[\s^2^(Fo^2^)+(0.0199P)^2^+0.7733P] where P=(Fo^2^+2Fc^2^)/3'
_refine_ls_weighting_scheme calc
_refine_ls_wR_factor_gt 0.0354
_refine_ls_wR_factor_ref 0.0362
_reflns_number_gt 9608
_reflns_number_total 9882
_reflns_threshold_expression >2sigma(I)
_cod_data_source_file ic300523k_si_002_2.cif
_cod_data_source_block ben_134mo
_cod_database_code 4329254

loop_
_symmetry_equiv_pos_as_xyz
'x, y, z'
'-x, y+1/2, -z+1/2'
'-x, -y, -z'
'x, -y-1/2, z-1/2'

loop_
_atom_site_label
_atom_site_type_symbol
_atom_site_fract_x
_atom_site_fract_y
_atom_site_fract_z
_atom_site_U_iso_or_equiv
_atom_site_adp_type
_atom_site_occupancy
_atom_site_symmetry_multiplicity
_atom_site_calc_flag
_atom_site_refinement_flags
Sb1 Sb 0.079688(5) 0.557088(5) 0.278339(8) 0.01211(2) Uani 1 1 d .
C1 C 0.21142(7) 0.61583(9) 0.40249(12) 0.0151(2) Uani 1 1 d .
H1 H 0.2279 0.6225 0.3274 0.018 Uiso 1 1 d R
C2 C 0.25452(8) 0.63805(10) 0.48960(11) 0.0161(2) Uani 1 1 d .
H2 H 0.2999 0.6597 0.4745 0.019 Uiso 1 1 d R
C3 C 0.23157(8) 0.62879(10) 0.60278(12) 0.0154(3) Uani 1 1 d .
C4 C 0.16348(7) 0.59513(10) 0.61769(11) 0.0161(3) Uani 1 1 d .
H4 H 0.1456 0.5867 0.6916 0.019 Uiso 1 1 d R
C5 C 0.12343(8) 0.57480(10) 0.52570(12) 0.0156(2) Uani 1 1 d .
H5A H 0.0778 0.5528 0.5378 0.019 Uiso 1 1 d R
C6 C 0.24770(9) 0.63856(12) 0.80631(12) 0.0235(3) Uani 1 1 d .
H6A H 0.2084 0.6808 0.8195 0.035 Uiso 1 1 d R
H6B H 0.2847 0.6546 0.8591 0.035 Uiso 1 1 d R
H6C H 0.2336 0.5722 0.8180 0.035 Uiso 1 1 d R
C7 C 0.34214(8) 0.68549(12) 0.67250(14) 0.0254(3) Uani 1 1 d .
H7A H 0.3697 0.6352 0.6372 0.038 Uiso 1 1 d R
H7B H 0.3627 0.7032 0.7451 0.038 Uiso 1 1 d R
H7C H 0.3409 0.7414 0.6229 0.038 Uiso 1 1 d R
N1 N 0.15918(6) 0.46762(9) 0.22735(12) 0.0198(2) Uani 1 1 d .
N2 N 0.15463(7) 0.42735(9) 0.13532(11) 0.0194(2) Uani 1 1 d .
N3 N 0.15506(9) 0.38638(11) 0.05303(12) 0.0310(3) Uani 1 1 d .
N4 N 0.00314(7) 0.63530(8) 0.35552(11) 0.0181(2) Uani 1 1 d .
N5 N 0.00113(7) 0.72210(9) 0.33967(11) 0.0204(2) Uani 1 1 d .
N6 N -0.00589(9) 0.80176(10) 0.33130(14) 0.0342(3) Uani 1 1 d .
N7 N 0.02582(7) 0.53264(9) 0.13027(10) 0.0183(2) Uani 1 1 d .
N8 N -0.03479(7) 0.51014(9) 0.13938(10) 0.0172(2) Uani 1 1 d .
N9 N -0.09093(7) 0.48898(11) 0.14061(12) 0.0264(3) Uani 1 1 d .
N10 N 0.12535(7) 0.67613(9) 0.20635(11) 0.0209(2) Uani 1 1 d .
N11 N 0.12224(8) 0.68279(9) 0.10305(11) 0.0224(3) Uani 1 1 d .
N12 N 0.12208(11) 0.69577(12) 0.00914(13) 0.0424(5) Uani 1 1 d .
N13 N 0.03098(7) 0.45054(8) 0.36937(11) 0.0160(2) Uani 1 1 d .
N14 N 0.06078(7) 0.37499(9) 0.38681(10) 0.0174(2) Uani 1 1 d .
N15 N 0.08370(9) 0.30307(9) 0.40852(12) 0.0286(3) Uani 1 1 d .
N16 N 0.14612(6) 0.58469(8) 0.41822(10) 0.0140(2) Uani 1 1 d .
N17 N 0.27202(7) 0.65059(9) 0.69083(10) 0.0184(2) Uani 1 1 d .
Sb2 Sb 0.410772(5) 0.455323(6) 0.282517(8) 0.01366(2) Uani 1 1 d .
C11 C 0.28196(7) 0.40117(10) 0.42045(12) 0.0163(3) Uani 1 1 d .
H11 H 0.2611 0.3976 0.3481 0.020 Uiso 1 1 d R
C12 C 0.24367(8) 0.37944(10) 0.51289(12) 0.0175(3) Uani 1 1 d .
H12 H 0.1971 0.3605 0.5041 0.021 Uiso 1 1 d R
C13 C 0.27311(8) 0.38492(10) 0.62295(12) 0.0169(3) Uani 1 1 d .
C14 C 0.34286(8) 0.41341(10) 0.62853(12) 0.0179(3) Uani 1 1 d .
H14 H 0.3651 0.4187 0.6997 0.021 Uiso 1 1 d R
C15 C 0.37804(8) 0.43324(10) 0.53206(12) 0.0166(3) Uani 1 1 d .
H15A H 0.4249 0.4517 0.5378 0.020 Uiso 1 1 d R
C16 C 0.27071(10) 0.36038(12) 0.82668(14) 0.0276(4) Uani 1 1 d .
H16A H 0.3045 0.3085 0.8270 0.041 Uiso 1 1 d R
H16B H 0.2363 0.3489 0.8855 0.041 Uiso 1 1 d R
H16C H 0.2941 0.4210 0.8413 0.041 Uiso 1 1 d R
C17 C 0.16561(9) 0.33355(12) 0.70737(16) 0.0302(4) Uani 1 1 d .
H17A H 0.1392 0.3814 0.6654 0.045 Uiso 1 1 d R
H17B H 0.1461 0.3261 0.7831 0.045 Uiso 1 1 d R
H17C H 0.1636 0.2724 0.6674 0.045 Uiso 1 1 d R
N21 N 0.33970(7) 0.55929(9) 0.23949(11) 0.0199(3) Uani 1 1 d .
N22 N 0.31404(7) 0.55386(9) 0.14483(12) 0.0223(3) Uani 1 1 d .
N23 N 0.28706(10) 0.55324(14) 0.06000(14) 0.0388(4) Uani 1 1 d .
N24 N 0.48482(7) 0.36423(9) 0.34732(11) 0.0205(2) Uani 1 1 d .
N25 N 0.47759(7) 0.27881(9) 0.32646(11) 0.0223(3) Uani 1 1 d .
N26 N 0.47514(9) 0.19918(11) 0.31136(13) 0.0367(4) Uani 1 1 d .
N27 N 0.46338(7) 0.47960(10) 0.13333(11) 0.0218(3) Uani 1 1 d .
N28 N 0.52642(7) 0.47629(9) 0.13876(10) 0.0198(2) Uani 1 1 d .
N29 N 0.58458(8) 0.47459(12) 0.13685(12) 0.0301(3) Uani 1 1 d .
N30 N 0.35272(7) 0.34858(9) 0.20606(11) 0.0221(3) Uani 1 1 d .
N31 N 0.36996(8) 0.32364(9) 0.11021(11) 0.0234(3) Uani 1 1 d .
N32 N 0.38233(10) 0.29545(12) 0.02321(13) 0.0381(4) Uani 1 1 d .
N33 N 0.46607(7) 0.55393(8) 0.37487(11) 0.0183(2) Uani 1 1 d .
N34 N 0.44376(7) 0.63454(9) 0.38879(11) 0.0185(2) Uani 1 1 d .
N35 N 0.42799(8) 0.71082(10) 0.40698(12) 0.0277(3) Uani 1 1 d .
N36 N 0.34906(6) 0.42782(8) 0.42765(10) 0.0147(2) Uani 1 1 d .
N37 N 0.23685(6) 0.36437(9) 0.71647(12) 0.0215(2) Uani 1 1 d .

loop_
_atom_site_aniso_label
_atom_site_aniso_U_11
_atom_site_aniso_U_22
_atom_site_aniso_U_33
_atom_site_aniso_U_23
_atom_site_aniso_U_13
_atom_site_aniso_U_12
Sb1 0.01343(4) 0.01293(3) 0.00999(4) 0.00002(3) 0.00007(4) -0.00159(3)
C1 0.0145(6) 0.0172(6) 0.0135(6) -0.0007(5) 0.0010(5) 0.0000(5)
C2 0.0160(6) 0.0167(6) 0.0156(6) -0.0004(4) -0.0004(5) -0.0007(5)
C3 0.0179(7) 0.0133(6) 0.0151(6) -0.0013(5) -0.0020(5) 0.0021(5)
C4 0.0198(7) 0.0172(6) 0.0114(6) 0.0000(5) 0.0004(5) 0.0020(5)
C5 0.0160(6) 0.0165(6) 0.0142(6) -0.0002(5) 0.0012(5) 0.0006(5)
C6 0.0305(8) 0.0275(7) 0.0125(6) -0.0031(5) -0.0047(6) 0.0016(6)
C7 0.0235(8) 0.0294(8) 0.0233(7) -0.0028(6) -0.0071(6) -0.0057(6)
N1 0.0181(6) 0.0267(6) 0.0147(6) -0.0044(5) 0.0001(5) 0.0016(4)
N2 0.0218(6) 0.0187(5) 0.0178(6) 0.0007(5) 0.0044(5) 0.0001(5)
N3 0.0427(9) 0.0290(7) 0.0213(7) -0.0084(5) 0.0036(6) 0.0043(6)
N4 0.0195(6) 0.0152(5) 0.0196(6) 0.0010(4) 0.0018(5) 0.0023(4)
N5 0.0233(6) 0.0205(6) 0.0174(6) -0.0005(5) -0.0058(5) 0.0040(5)
N6 0.0452(10) 0.0201(6) 0.0374(8) 0.0022(6) -0.0039(7) 0.0082(6)
N7 0.0191(6) 0.0245(6) 0.0113(5) 0.0006(4) -0.0015(4) -0.0063(5)
N8 0.0224(6) 0.0180(5) 0.0111(5) 0.0004(4) -0.0021(4) -0.0011(5)
N9 0.0202(7) 0.0396(7) 0.0192(6) -0.0001(5) -0.0023(5) -0.0055(6)
N10 0.0264(6) 0.0223(6) 0.0138(5) 0.0032(5) -0.0030(5) -0.0099(5)
N11 0.0313(7) 0.0164(6) 0.0195(6) 0.0004(4) 0.0003(5) -0.0095(5)
N12 0.0746(14) 0.0341(8) 0.0184(7) 0.0026(6) -0.0004(7) -0.0295(9)
N13 0.0181(6) 0.0138(5) 0.0163(6) 0.0013(4) 0.0023(5) -0.0005(4)
N14 0.0208(6) 0.0178(6) 0.0135(5) -0.0009(4) 0.0019(4) -0.0020(4)
N15 0.0366(8) 0.0206(6) 0.0285(7) 0.0037(5) 0.0021(6) 0.0068(6)
N16 0.0146(5) 0.0163(5) 0.0111(5) -0.0005(4) -0.0001(4) -0.0007(4)
N17 0.0210(6) 0.0200(5) 0.0141(5) -0.0029(4) -0.0045(4) 0.0020(4)
Sb2 0.01353(4) 0.01565(4) 0.01181(4) 0.00133(3) 0.00006(4) -0.00125(3)
C11 0.0145(6) 0.0171(6) 0.0174(6) 0.0003(5) -0.0016(5) 0.0002(5)
C12 0.0150(6) 0.0173(6) 0.0202(6) 0.0003(5) 0.0019(5) -0.0007(5)
C13 0.0192(7) 0.0143(6) 0.0172(6) 0.0012(5) 0.0043(5) 0.0029(5)
C14 0.0184(7) 0.0207(6) 0.0145(6) 0.0006(5) 0.0008(5) 0.0022(5)
C15 0.0154(7) 0.0200(6) 0.0144(6) 0.0005(5) -0.0008(5) -0.0007(5)
C16 0.0355(10) 0.0302(8) 0.0173(7) 0.0032(6) 0.0089(7) 0.0013(7)
C17 0.0283(8) 0.0280(8) 0.0343(9) -0.0013(7) 0.0142(7) -0.0085(6)
N21 0.0207(6) 0.0227(6) 0.0163(6) 0.0015(4) -0.0038(5) 0.0014(4)
N22 0.0192(6) 0.0298(7) 0.0177(6) 0.0061(5) 0.0000(5) 0.0007(5)
N23 0.0340(9) 0.0609(11) 0.0215(7) 0.0083(7) -0.0068(7) 0.0041(7)
N24 0.0193(6) 0.0200(6) 0.0221(6) 0.0024(5) 0.0006(5) 0.0032(5)
N25 0.0237(7) 0.0242(6) 0.0190(6) 0.0019(5) 0.0089(5) 0.0061(5)
N26 0.0498(10) 0.0234(7) 0.0368(8) -0.0007(6) 0.0136(7) 0.0092(7)
N27 0.0194(6) 0.0316(7) 0.0146(6) 0.0034(5) 0.0013(5) -0.0033(5)
N28 0.0228(7) 0.0231(6) 0.0136(6) 0.0017(4) 0.0023(5) -0.0021(5)
N29 0.0213(7) 0.0456(8) 0.0234(7) 0.0028(6) 0.0037(6) -0.0006(6)
N30 0.0246(6) 0.0240(6) 0.0178(6) -0.0031(5) 0.0035(5) -0.0067(5)
N31 0.0307(7) 0.0215(6) 0.0182(6) 0.0001(5) 0.0002(5) -0.0071(5)
N32 0.0610(12) 0.0318(8) 0.0217(7) -0.0070(6) 0.0085(7) -0.0159(8)
N33 0.0168(6) 0.0175(6) 0.0205(6) 0.0019(4) -0.0042(5) -0.0018(4)
N34 0.0188(6) 0.0220(6) 0.0148(5) 0.0024(4) -0.0022(5) -0.0030(5)
N35 0.0325(8) 0.0231(6) 0.0274(7) -0.0041(5) -0.0051(6) 0.0032(6)
N36 0.0144(6) 0.0160(5) 0.0137(5) 0.0018(4) -0.0005(4) 0.0002(4)
N37 0.0216(6) 0.0218(5) 0.0209(6) 0.0022(5) 0.0072(6) -0.0013(4)

loop_
_atom_type_symbol
_atom_type_description
_atom_type_scat_dispersion_real
_atom_type_scat_dispersion_imag
_atom_type_scat_source
C C 0.0033 0.0016 'International Tables Vol C Tables 4.2.6.8 and 6.1.1.4'
H H 0.0000 0.0000 'International Tables Vol C Tables 4.2.6.8 and 6.1.1.4'
N N 0.0061 0.0033 'International Tables Vol C Tables 4.2.6.8 and 6.1.1.4'
Sb Sb -0.5866 1.5461 'International Tables Vol C Tables 4.2.6.8 and 6.1.1.4'

loop_
_geom_angle_atom_site_label_1
_geom_angle_atom_site_label_2
_geom_angle_atom_site_label_3
_geom_angle
N4 Sb1 N7 95.64(5)
N4 Sb1 N13 79.79(5)
N7 Sb1 N13 95.16(5)
N4 Sb1 N10 93.63(5)
N7 Sb1 N10 90.10(5)
N13 Sb1 N10 171.93(5)
N4 Sb1 N1 170.25(5)
N7 Sb1 N1 91.73(5)
N13 Sb1 N1 93.21(5)
N10 Sb1 N1 92.74(5)
N4 Sb1 N16 89.80(5)
N7 Sb1 N16 172.95(5)
N13 Sb1 N16 90.21(5)
N10 Sb1 N16 85.06(5)
N1 Sb1 N16 83.40(5)
N16 C1 C2 122.99(13)
C1 C2 C3 119.99(13)
N17 C3 C4 121.80(13)
N17 C3 C2 121.93(13)
C4 C3 C2 116.27(13)
C5 C4 C3 120.11(13)
N16 C5 C4 122.75(13)
N2 N1 Sb1 118.72(10)
N3 N2 N1 174.47(17)
N5 N4 Sb1 118.72(10)
N6 N5 N4 173.70(17)
N8 N7 Sb1 117.03(10)
N9 N8 N7 175.68(15)
N11 N10 Sb1 116.72(10)
N12 N11 N10 174.40(16)
N14 N13 Sb1 119.67(10)
N15 N14 N13 174.15(16)
C5 N16 C1 117.88(12)
C5 N16 Sb1 120.87(9)
C1 N16 Sb1 121.21(9)
C3 N17 C6 120.85(13)
C3 N17 C7 120.44(13)
C6 N17 C7 118.70(12)
N33 Sb2 N27 94.84(5)
N33 Sb2 N24 81.66(5)
N27 Sb2 N24 94.23(5)
N33 Sb2 N21 90.36(5)
N27 Sb2 N21 90.25(6)
N24 Sb2 N21 171.14(5)
N33 Sb2 N30 173.75(5)
N27 Sb2 N30 90.87(5)
N24 Sb2 N30 95.42(5)
N21 Sb2 N30 92.14(5)
N33 Sb2 N36 89.27(5)
N27 Sb2 N36 175.13(5)
N24 Sb2 N36 88.92(5)
N21 Sb2 N36 87.13(5)
N30 Sb2 N36 85.14(5)
C12 C11 N36 122.49(14)
C11 C12 C13 120.30(14)
N37 C13 C14 121.67(14)
N37 C13 C12 122.07(14)
C14 C13 C12 116.26(13)
C15 C14 C13 120.04(14)
C14 C15 N36 122.91(14)
N22 N21 Sb2 116.81(11)
N23 N22 N21 175.25(19)
N25 N24 Sb2 116.51(11)
N26 N25 N24 175.14(19)
N28 N27 Sb2 116.28(10)
N29 N28 N27 175.75(16)
N31 N30 Sb2 117.15(10)
N32 N31 N30 174.89(17)
N34 N33 Sb2 120.41(11)
N35 N34 N33 174.13(16)
C11 N36 C15 117.99(13)
C11 N36 Sb2 122.65(10)
C15 N36 Sb2 119.30(10)
C13 N37 C17 120.16(15)
C13 N37 C16 120.46(13)
C17 N37 C16 118.88(14)

loop_
_geom_bond_atom_site_label_1
_geom_bond_atom_site_label_2
_geom_bond_distance
Sb1 N4 2.0636(12)
Sb1 N7 2.0716(12)
Sb1 N13 2.0726(12)
Sb1 N10 2.0751(12)
Sb1 N1 2.0814(12)
Sb1 N16 2.1366(11)
C1 N16 1.3564(18)
C1 C2 1.3654(19)
C2 C3 1.4193(19)
C3 N17 1.3418(18)
C3 C4 1.417(2)
C4 C5 1.369(2)
C5 N16 1.3549(17)
C6 N17 1.4575(18)
C7 N17 1.466(2)
N1 N2 1.2311(19)
N2 N3 1.1316(19)
N4 N5 1.2327(17)
N5 N6 1.1301(18)
N7 N8 1.2255(18)
N8 N9 1.1319(19)
N10 N11 1.2288(18)
N11 N12 1.127(2)
N13 N14 1.2256(17)
N14 N15 1.1327(18)
Sb2 N33 2.0656(13)
Sb2 N27 2.0708(13)
Sb2 N24 2.0728(13)
Sb2 N21 2.0732(13)
Sb2 N30 2.0826(13)
Sb2 N36 2.1326(12)
C11 C12 1.359(2)
C11 N36 1.3607(18)
C12 C13 1.426(2)
C13 N37 1.3449(19)
C13 C14 1.416(2)
C14 C15 1.361(2)
C15 N36 1.3612(19)
C16 N37 1.463(2)
C17 N37 1.456(2)
N21 N22 1.2296(19)
N22 N23 1.134(2)
N24 N25 1.2316(18)
N25 N26 1.1323(19)
N27 N28 1.2289(19)
N28 N29 1.132(2)
N30 N31 1.2347(19)
N31 N32 1.130(2)
N33 N34 1.2224(18)
N34 N35 1.1338(19)
